data_4035130
loop_
_publ_author_name
'Nguyen, Yen H.'
'Lampkin, Bryan J.'
'Venkatesh, Amrit'
'Ellern, Arkady'
'Rossini, Aaron J.'
'VanVeller, Brett'

_publ_section_title
;
 Open-Resonance-Assisted Hydrogen Bonds and Competing Quasiaromaticity.
;
_journal_issue 17
_journal_name_full 'The Journal of organic chemistry'
_journal_page_first 9850
_journal_page_last 9857
_journal_paper_doi 10.1021/acs.joc.8b01331
_journal_volume 83
_journal_year 2018
_chemical_formula_sum 'C15 H11 N3 O'
_chemical_formula_weight 249.27
_space_group_crystal_system monoclinic
_space_group_IT_number 14
_space_group_name_Hall '-P 2ybc'
_space_group_name_H-M_alt 'P 1 21/c 1'
_atom_sites_solution_hydrogens geom
_atom_sites_solution_primary direct
_atom_sites_solution_secondary difmap
_cell_angle_alpha 90
_cell_angle_beta 102.275(9)
_cell_angle_gamma 90
_cell_formula_units_Z 4
_cell_length_a 7.2678(8)
_cell_length_b 24.682(3)
_cell_length_c 6.8030(9)
_cell_measurement_reflns_used 2192
_cell_measurement_temperature 173.(2)
_cell_measurement_theta_max 58.7222
_cell_measurement_theta_min 3.5815
_cell_volume 1192.4(3)
_computing_cell_refinement 'SAINT V8.38A (Bruker AXS Inc., 2017)'
_computing_data_collection 'APEX3 Suite (Bruker AXS, 2017)'
_computing_data_reduction 'SAINT V8.38A (Bruker AXS Inc., 2017)'
_computing_molecular_graphics 'APEX2 Suite (Bruker AXS, 2017)'
_computing_publication_material 'APEX2 Suite (Bruker AXS, 2017)'
_computing_structure_refinement 'SHELXL-2016/6 (Sheldrick, 2016)'
_computing_structure_solution 'SHELXS-2013 (Sheldrick, 2015)'
_diffrn_ambient_temperature 173.(2)
_diffrn_detector_area_resol_mean 8.3333
_diffrn_measured_fraction_theta_full 0.992
_diffrn_measured_fraction_theta_max 0.992
_diffrn_measurement_device_type 'Bruker D8 Venture Diffractometer'
_diffrn_measurement_method
;

calculated with 99% coverage BRUKER QUINN strategy.
\w and \f scans, narrow frame width
;
_diffrn_radiation_monochromator 'multi-layer mirror'
_diffrn_radiation_type 'CuK\a '
_diffrn_radiation_wavelength 1.54178
_diffrn_reflns_av_R_equivalents 0.0937
_diffrn_reflns_av_unetI/netI 0.0627
_diffrn_reflns_limit_h_max 7
_diffrn_reflns_limit_h_min -7
_diffrn_reflns_limit_k_max 25
_diffrn_reflns_limit_k_min -25
_diffrn_reflns_limit_l_max 6
_diffrn_reflns_limit_l_min -6
_diffrn_reflns_number 11001
_diffrn_reflns_theta_full 52.57
_diffrn_reflns_theta_max 52.57
_diffrn_reflns_theta_min 3.58
_diffrn_source 'microfocus sealed tube'
_diffrn_source_type 'sealed tube'
_exptl_absorpt_coefficient_mu 0.731
_exptl_absorpt_correction_T_max 0.96
_exptl_absorpt_correction_T_min 0.70
_exptl_absorpt_correction_type multi-scan
_exptl_absorpt_process_details
;

SADABS-2016/2 - Bruker AXS area detector scaling and
absorption correction'
;
_exptl_crystal_colour yellow
_exptl_crystal_density_diffrn 1.388
_exptl_crystal_density_method 'not measured'
_exptl_crystal_description plate
_exptl_crystal_F_000 520
_exptl_crystal_size_max 0.260
_exptl_crystal_size_mid 0.120
_exptl_crystal_size_min 0.060
_refine_diff_density_max 0.189
_refine_diff_density_min -0.196
_refine_ls_extinction_coef 0.0022(5)
_refine_ls_extinction_method 'SHELXL-2016/6 (Sheldrick 2016)'
_refine_ls_goodness_of_fit_ref 0.557
_refine_ls_hydrogen_treatment mixed
_refine_ls_matrix_type full
_refine_ls_number_parameters 165
_refine_ls_number_reflns 1347
_refine_ls_number_restraints 0
_refine_ls_restrained_S_all 0.557
_refine_ls_R_factor_all 0.0549
_refine_ls_R_factor_gt 0.0406
_refine_ls_shift/su_max 0.000
_refine_ls_shift/su_mean 0.000
_refine_ls_structure_factor_coef Fsqd
_refine_ls_weighting_details 'w=1/[\s^2^(Fo^2^)+(0.1105P)^2^+4.8741P] where P=(Fo^2^+2Fc^2^)/3'
_refine_ls_weighting_scheme calc
_refine_ls_wR_factor_gt 0.1062
_refine_ls_wR_factor_ref 0.1294
_reflns_number_gt 1062
_reflns_number_total 1347
_reflns_threshold_expression 'I > 2\s(I)'
_cod_data_source_file jo8b01331_si_002.cif
_cod_data_source_block I
_cod_depositor_comments
;
The following automatic conversions were performed:

data item '_exptl_absorpt_correction_type' value 'Multi-Scan' was
changed to 'multi-scan' in accordance with the
/home/data/users/saulius/crontab/automatic-downloads/current/ACS/lib/dictionaries/cif_core.dic
dictionary named 'cif_core.dic' version 2.4.2 last updated on
2011-04-26.

Automatic conversion script
Id: cif_fix_values 6909 2019-04-08 15:41:33Z antanas 
;
_cod_original_cell_volume 1192.4(2)
_cod_database_code 4035130

loop_
_space_group_symop_operation_xyz
'x, y, z'
'-x, y+1/2, -z+1/2'
'-x, -y, -z'
'x, -y-1/2, z-1/2'

loop_
_atom_site_type_symbol
_atom_site_label
_atom_site_fract_x
_atom_site_fract_y
_atom_site_fract_z
_atom_site_U_iso_or_equiv
_atom_site_adp_type
_atom_site_calc_flag
_atom_site_refinement_flags_adp
_atom_site_refinement_flags_posn
_atom_site_occupancy
C C1 0.3265(2) 0.41401(6) 0.3377(3) 0.0284(7) Uani d . G 1
C C2 0.3992(2) 0.46305(7) 0.2884(3) 0.0381(8) Uani d . G 1
H H2 0.529043 0.465979 0.28611 0.046 Uiso calc U R 1
C C3 0.2818(3) 0.50781(6) 0.2424(3) 0.0470(9) Uani d . G 1
H H3 0.331517 0.54133 0.208754 0.056 Uiso calc U R 1
C C4 0.0918(3) 0.50353(6) 0.2458(4) 0.0512(10) Uani d . G 1
H H4 0.011638 0.534117 0.21435 0.061 Uiso calc U R 1
C C5 0.0191(2) 0.45448(8) 0.2950(4) 0.0469(9) Uani d . G 1
H H5 -0.110718 0.451553 0.297302 0.056 Uiso calc U R 1
C C6 0.1365(2) 0.40972(6) 0.3410(3) 0.0347(8) Uani d . G 1
H H6 0.086805 0.376201 0.374658 0.042 Uiso calc U R 1
C C7 0.4025(4) 0.31846(11) 0.3712(4) 0.0266(7) Uani d . . 1
H H7 0.27262 0.309613 0.332891 0.032 Uiso calc U R 1
C C8 0.5334(4) 0.27615(11) 0.4142(4) 0.0235(7) Uani d . . 1
C C9 0.4672(4) 0.22101(11) 0.3945(4) 0.0237(7) Uani d . . 1
C C10 0.2290(4) 0.15936(12) 0.3163(4) 0.0314(8) Uani d . . 1
H H10 0.099121 0.150913 0.27296 0.038 Uiso calc U R 1
C C11 0.3581(4) 0.11714(12) 0.3593(4) 0.0343(8) Uani d . . 1
H H11 0.313011 0.080922 0.344696 0.041 Uiso calc U R 1
C C12 0.5980(4) 0.17778(11) 0.4367(4) 0.0252(7) Uani d . . 1
C C13 0.7933(4) 0.18995(12) 0.4979(4) 0.0287(7) Uani d . . 1
H H13 0.88085 0.160954 0.527177 0.034 Uiso calc U R 1
C C14 0.8581(4) 0.24126(12) 0.5157(4) 0.0304(8) Uani d . . 1
H H14 0.989692 0.247481 0.556267 0.036 Uiso calc U R 1
C C15 0.7311(4) 0.28726(12) 0.4741(4) 0.0279(8) Uani d . . 1
N N1 0.4511(4) 0.36981(9) 0.3813(3) 0.0279(6) Uani d . . 1
N N2 0.2806(3) 0.21102(9) 0.3337(3) 0.0292(7) Uani d . . 1
N N3 0.5406(3) 0.12548(9) 0.4195(3) 0.0312(7) Uani d . . 1
O O1 0.7956(3) 0.33529(8) 0.4906(3) 0.0361(6) Uani d . . 1
H H1N 0.584(5) 0.3752(12) 0.426(5) 0.044(9) Uiso d . . 1

loop_
_atom_site_aniso_label
_atom_site_aniso_U_11
_atom_site_aniso_U_22
_atom_site_aniso_U_33
_atom_site_aniso_U_12
_atom_site_aniso_U_13
_atom_site_aniso_U_23
C1 0.0342(18) 0.0254(17) 0.0244(16) 0.0023(14) 0.0037(13) -0.0023(13)
C2 0.0411(19) 0.0288(18) 0.044(2) -0.0027(15) 0.0082(15) -0.0007(14)
C3 0.058(2) 0.0255(18) 0.056(2) -0.0007(17) 0.0092(18) 0.0041(15)
C4 0.055(2) 0.034(2) 0.062(2) 0.0182(17) 0.0068(19) 0.0038(17)
C5 0.0408(19) 0.040(2) 0.061(2) 0.0094(16) 0.0128(17) 0.0033(17)
C6 0.0374(19) 0.0312(18) 0.0361(19) 0.0004(15) 0.0094(14) 0.0028(14)
C7 0.0278(16) 0.0302(19) 0.0236(17) -0.0004(14) 0.0093(13) 0.0001(12)
C8 0.0240(16) 0.0282(17) 0.0190(16) 0.0005(13) 0.0060(12) -0.0005(12)
C9 0.0263(17) 0.0293(17) 0.0170(15) 0.0011(13) 0.0078(12) -0.0006(12)
C10 0.0306(17) 0.0360(19) 0.0287(17) -0.0047(15) 0.0087(13) -0.0010(13)
C11 0.040(2) 0.0285(17) 0.0338(18) -0.0042(15) 0.0070(15) -0.0031(13)
C12 0.0316(17) 0.0250(17) 0.0206(17) 0.0032(14) 0.0091(13) 0.0013(12)
C13 0.0275(17) 0.0309(18) 0.0275(17) 0.0068(14) 0.0054(13) 0.0021(13)
C14 0.0225(16) 0.0372(19) 0.0305(17) 0.0014(14) 0.0036(12) 0.0012(13)
C15 0.0355(18) 0.0298(18) 0.0202(17) 0.0008(14) 0.0102(13) 0.0013(12)
N1 0.0296(15) 0.0251(15) 0.0290(14) 0.0007(12) 0.0062(11) 0.0017(10)
N2 0.0296(15) 0.0314(15) 0.0280(15) -0.0001(11) 0.0091(11) -0.0003(11)
N3 0.0378(17) 0.0269(15) 0.0285(14) 0.0017(11) 0.0062(12) 0.0007(11)
O1 0.0329(12) 0.0312(13) 0.0438(13) -0.0060(10) 0.0072(10) -0.0007(10)

loop_
_atom_type_symbol
_atom_type_description
_atom_type_scat_dispersion_real
_atom_type_scat_dispersion_imag
_atom_type_scat_source
C C 0.0181 0.0091 'International Tables Vol C Tables 4.2.6.8 and 6.1.1.4'
H H 0.0000 0.0000 'International Tables Vol C Tables 4.2.6.8 and 6.1.1.4'
N N 0.0311 0.0180 'International Tables Vol C Tables 4.2.6.8 and 6.1.1.4'
O O 0.0492 0.0322 'International Tables Vol C Tables 4.2.6.8 and 6.1.1.4'

loop_
_geom_angle_atom_site_label_1
_geom_angle_atom_site_label_2
_geom_angle_atom_site_label_3
_geom_angle
C2 C1 C6 120.0
C2 C1 N1 117.71(15)
C6 C1 N1 122.29(15)
C3 C2 C1 120.0
C3 C2 H2 120.0
C1 C2 H2 120.0
C4 C3 C2 120.0
C4 C3 H3 120.0
C2 C3 H3 120.0
C3 C4 C5 120.0
C3 C4 H4 120.0
C5 C4 H4 120.0
C6 C5 C4 120.0
C6 C5 H5 120.0
C4 C5 H5 120.0
C5 C6 C1 120.0
C5 C6 H6 120.0
C1 C6 H6 120.0
N1 C7 C8 123.1(3)
N1 C7 H7 118.5
C8 C7 H7 118.5
C7 C8 C15 120.8(2)
C7 C8 C9 119.1(2)
C15 C8 C9 120.1(2)
N2 C9 C12 120.7(2)
N2 C9 C8 119.6(2)
C12 C9 C8 119.8(2)
N2 C10 C11 122.4(3)
N2 C10 H10 118.8
C11 C10 H10 118.8
N3 C11 C10 122.5(3)
N3 C11 H11 118.7
C10 C11 H11 118.7
N3 C12 C9 121.3(2)
N3 C12 C13 119.7(2)
C9 C12 C13 119.0(2)
C14 C13 C12 122.1(3)
C14 C13 H13 118.9
C12 C13 H13 118.9
C13 C14 C15 121.5(3)
C13 C14 H14 119.3
C15 C14 H14 119.3
O1 C15 C8 122.1(3)
O1 C15 C14 120.3(3)
C8 C15 C14 117.5(3)
C7 N1 C1 125.6(2)
C7 N1 H1N 113.1(19)
C1 N1 H1N 121.2(19)
C10 N2 C9 116.6(2)
C11 N3 C12 116.5(2)

loop_
_geom_bond_atom_site_label_1
_geom_bond_atom_site_label_2
_geom_bond_distance
C1 C2 1.39
C1 C6 1.39
C1 N1 1.409(3)
C2 C3 1.39
C2 H2 0.95
C3 C4 1.39
C3 H3 0.95
C4 C5 1.39
C4 H4 0.95
C5 C6 1.39
C5 H5 0.95
C6 H6 0.95
C7 N1 1.313(4)
C7 C8 1.401(4)
C7 H7 0.95
C8 C15 1.435(4)
C8 C9 1.440(4)
C9 N2 1.354(4)
C9 C12 1.417(4)
C10 N2 1.327(4)
C10 C11 1.391(4)
C10 H10 0.95
C11 N3 1.319(4)
C11 H11 0.95
C12 N3 1.354(4)
C12 C13 1.424(4)
C13 C14 1.347(4)
C13 H13 0.95
C14 C15 1.452(4)
C14 H14 0.95
C15 O1 1.271(3)
N1 H1N 0.96(3)
